data_4126820
loop_
_publ_author_name
'Mutailipu, Miriding'
'Xie, Zhiqing'
'Su, Xin'
'Zhang, Min'
'Wang, Ying'
'Yang, Zhihua'
'Janjua, Muhammad Ramzan Saeed Ashraf'
'Pan, Shilie'

_publ_section_title
;
 Chemical Cosubstitution-Oriented Design of Rare-Earth Borates as
 Potential Ultraviolet Nonlinear Optical Materials.
;
_journal_name_full 'Journal of the American Chemical Society'
_journal_paper_doi 10.1021/jacs.7b11263
_journal_year 2017
_chemical_formula_sum 'B15 Ca Gd2 K7 O30'
_chemical_formula_weight 1270.43
_chemical_name_systematic
; 
 ? 
;
_space_group_IT_number 155
_symmetry_cell_setting trigonal
_symmetry_space_group_name_Hall 'R 3 2"'
_symmetry_space_group_name_H-M 'R 3 2 :H'
_atom_sites_solution_hydrogens none
_atom_sites_solution_primary direct
_atom_sites_solution_secondary difmap
_audit_creation_method SHELXL-97
_cell_angle_alpha 90.00
_cell_angle_beta 90.00
_cell_angle_gamma 120.00
_cell_formula_units_Z 3
_cell_length_a 13.310(4)
_cell_length_b 13.310(4)
_cell_length_c 15.005(8)
_cell_measurement_reflns_used 2912
_cell_measurement_temperature 296(2)
_cell_measurement_theta_max 27.46
_cell_measurement_theta_min 2.23
_cell_volume 2302.1(16)
_computing_cell_refinement 'Bruker SMART'
_computing_data_collection 'Bruker SMART'
_computing_data_reduction 'Bruker SAINT'
_computing_molecular_graphics 'Bruker SHELXTL'
_computing_publication_material 'Bruker SHELXTL'
_computing_structure_refinement 'Bruker SHELXTL'
_computing_structure_solution 'Bruker SHELXTL'
_diffrn_ambient_temperature 296(2)
_diffrn_measured_fraction_theta_full 1.000
_diffrn_measured_fraction_theta_max 1.000
_diffrn_measurement_device_type 'CCD area detector'
_diffrn_measurement_method 'phi and omega scans'
_diffrn_radiation_monochromator graphite
_diffrn_radiation_source 'fine-focus sealed tube'
_diffrn_radiation_type MoK\a
_diffrn_radiation_wavelength 0.71073
_diffrn_reflns_av_R_equivalents 0.0323
_diffrn_reflns_av_sigmaI/netI 0.0325
_diffrn_reflns_limit_h_max 11
_diffrn_reflns_limit_h_min -17
_diffrn_reflns_limit_k_max 17
_diffrn_reflns_limit_k_min -15
_diffrn_reflns_limit_l_max 19
_diffrn_reflns_limit_l_min -19
_diffrn_reflns_number 4724
_diffrn_reflns_theta_full 27.52
_diffrn_reflns_theta_max 27.52
_diffrn_reflns_theta_min 2.23
_exptl_absorpt_coefficient_mu 5.514
_exptl_absorpt_correction_T_max 0.6113
_exptl_absorpt_correction_T_min 0.5124
_exptl_absorpt_correction_type numerical
_exptl_absorpt_process_details face-indexed
_exptl_crystal_colour colourless
_exptl_crystal_density_diffrn 2.749
_exptl_crystal_density_method 'not measured'
_exptl_crystal_description block
_exptl_crystal_F_000 1788
_exptl_crystal_size_max 0.14
_exptl_crystal_size_mid 0.12
_exptl_crystal_size_min 0.10
_refine_diff_density_max 1.115
_refine_diff_density_min -0.616
_refine_diff_density_rms 0.156
_refine_ls_abs_structure_details 'Flack H D (1983), Acta Cryst. A39, 876-881'
_refine_ls_abs_structure_Flack -0.01(2)
_refine_ls_extinction_method none
_refine_ls_goodness_of_fit_ref 1.056
_refine_ls_hydrogen_treatment none
_refine_ls_matrix_type full
_refine_ls_number_parameters 86
_refine_ls_number_reflns 1185
_refine_ls_number_restraints 0
_refine_ls_restrained_S_all 1.056
_refine_ls_R_factor_all 0.0242
_refine_ls_R_factor_gt 0.0238
_refine_ls_shift/su_max 0.002
_refine_ls_shift/su_mean 0.000
_refine_ls_structure_factor_coef Fsqd
_refine_ls_weighting_details 'calc w=1/[\s^2^(Fo^2^)+(0.0339P)^2^+13.1994P] where P=(Fo^2^+2Fc^2^)/3'
_refine_ls_weighting_scheme calc
_refine_ls_wR_factor_gt 0.0624
_refine_ls_wR_factor_ref 0.0627
_reflns_number_gt 1163
_reflns_number_total 1185
_reflns_threshold_expression >2sigma(I)
_cod_data_source_file KGdCaBO.cif
_cod_data_source_block 1
_cod_depositor_comments
;
The following automatic conversions were performed:

'_symmetry_cell_setting' value 'Trigonal' changed to 'trigonal'
according to
/home/data/users/saulius/crontab/automatic-downloads/rss-feeds/ACS/lib/dictionaries/cif_core.dic
dictionary named 'cif_core.dic' version 2.4.2 from 2011-04-26.

Automatic conversion script
Id: cif_fix_values 4973 2017-02-22 13:04:09Z antanas 
;
_cod_original_cell_volume 2302.1(15)
_cod_original_sg_symbol_H-M 'R32  '
_cod_database_code 4126820

loop_
_symmetry_equiv_pos_as_xyz
'x, y, z'
'-y, x-y, z'
'-x+y, -x, z'
'y, x, -z'
'x-y, -y, -z'
'-x, -x+y, -z'
'x+2/3, y+1/3, z+1/3'
'-y+2/3, x-y+1/3, z+1/3'
'-x+y+2/3, -x+1/3, z+1/3'
'y+2/3, x+1/3, -z+1/3'
'x-y+2/3, -y+1/3, -z+1/3'
'-x+2/3, -x+y+1/3, -z+1/3'
'x+1/3, y+2/3, z+2/3'
'-y+1/3, x-y+2/3, z+2/3'
'-x+y+1/3, -x+2/3, z+2/3'
'y+1/3, x+2/3, -z+2/3'
'x-y+1/3, -y+2/3, -z+2/3'
'-x+1/3, -x+y+2/3, -z+2/3'

loop_
_atom_site_label
_atom_site_type_symbol
_atom_site_fract_x
_atom_site_fract_y
_atom_site_fract_z
_atom_site_U_iso_or_equiv
_atom_site_adp_type
_atom_site_occupancy
_atom_site_symmetry_multiplicity
_atom_site_calc_flag
_atom_site_refinement_flags
Ca1 Ca 0.6667 0.3333 0.3333 0.0080(3) Uani 1 6 d S
Gd1 Gd 0.3333 0.6667 0.44255(2) 0.00991(11) Uani 1 3 d S
K1 K 0.5095(3) 0.5095(3) 0.5000 0.0424(5) Uani 1 2 d S
K2 K 0.13231(14) 0.3333 0.3333 0.0262(4) Uani 1 2 d S
K3 K 0.3333 0.6667 0.1667 0.0244(5) Uani 1 6 d S
O1 O 0.4405(3) 0.6080(3) 0.3674(2) 0.0194(9) Uani 1 1 d .
O2 O 0.5186(6) 0.5077(7) 0.2941(3) 0.0458(17) Uani 1 1 d .
O3 O 0.6046(7) 0.4135(7) 0.2208(2) 0.0318(11) Uani 1 1 d .
O4 O 0.4368(4) 0.4046(4) 0.1602(3) 0.0238(9) Uani 1 1 d .
O5 O 0.3387(3) 0.4845(3) 0.2460(2) 0.0184(8) Uani 1 1 d .
B1 B 0.4302(5) 0.5349(5) 0.3028(4) 0.0173(15) Uani 1 1 d .
B2 B 0.5229(7) 0.4418(8) 0.2237(4) 0.027(2) Uani 1 1 d .
B3 B 0.3333 0.4169(7) 0.1667 0.0183(17) Uani 1 2 d S

loop_
_atom_site_aniso_label
_atom_site_aniso_U_11
_atom_site_aniso_U_22
_atom_site_aniso_U_33
_atom_site_aniso_U_23
_atom_site_aniso_U_13
_atom_site_aniso_U_12
Ca1 0.0120(5) 0.0120(5) 0.0000(6) 0.000 0.000 0.0060(2)
Gd1 0.01001(13) 0.01001(13) 0.00971(16) 0.000 0.000 0.00501(7)
K1 0.0331(9) 0.0331(9) 0.0487(10) 0.0162(4) -0.0162(4) 0.0073(10)
K2 0.0318(7) 0.0202(8) 0.0227(8) 0.0012(7) 0.0006(3) 0.0101(4)
K3 0.0195(7) 0.0195(7) 0.0341(12) 0.000 0.000 0.0097(3)
O1 0.021(2) 0.021(2) 0.0193(16) -0.0042(14) -0.0006(14) 0.013(2)
O2 0.054(4) 0.080(5) 0.036(2) -0.041(3) -0.029(3) 0.057(4)
O3 0.049(3) 0.054(4) 0.0176(15) -0.004(3) -0.003(3) 0.045(3)
O4 0.031(2) 0.031(2) 0.0198(19) -0.0090(16) -0.0055(17) 0.0235(19)
O5 0.0160(17) 0.023(2) 0.0199(18) -0.0047(16) -0.0025(15) 0.0129(16)
B1 0.023(4) 0.018(4) 0.015(2) 0.002(2) 0.001(2) 0.013(4)
B2 0.042(6) 0.044(6) 0.016(2) -0.005(3) 0.000(3) 0.037(5)
B3 0.017(4) 0.019(3) 0.019(4) -0.0019(15) -0.004(3) 0.009(2)

loop_
_atom_type_symbol
_atom_type_description
_atom_type_scat_dispersion_real
_atom_type_scat_dispersion_imag
_atom_type_scat_source
B B 0.0013 0.0007 'International Tables Vol C Tables 4.2.6.8 and 6.1.1.4'
O O 0.0106 0.0060 'International Tables Vol C Tables 4.2.6.8 and 6.1.1.4'
K K 0.2009 0.2494 'International Tables Vol C Tables 4.2.6.8 and 6.1.1.4'
Ca Ca 0.2262 0.3064 'International Tables Vol C Tables 4.2.6.8 and 6.1.1.4'
Gd Gd -0.1653 3.9035 'International Tables Vol C Tables 4.2.6.8 and 6.1.1.4'

loop_
_geom_angle_atom_site_label_1
_geom_angle_atom_site_label_2
_geom_angle_atom_site_label_3
_geom_angle
_geom_angle_site_symmetry_1
_geom_angle_site_symmetry_3
O3 Ca1 O3 174.1(4) 3_665 17
O3 Ca1 O3 74.34(13) 3_665 2_655
O3 Ca1 O3 102.2(3) 17 2_655
O3 Ca1 O3 102.2(3) 3_665 16_545
O3 Ca1 O3 74.34(13) 17 16_545
O3 Ca1 O3 109.5(3) 2_655 16_545
O3 Ca1 O3 74.34(13) 3_665 .
O3 Ca1 O3 109.5(3) 17 .
O3 Ca1 O3 74.34(13) 2_655 .
O3 Ca1 O3 174.1(4) 16_545 .
O3 Ca1 O3 109.5(3) 3_665 18_655
O3 Ca1 O3 74.34(13) 17 18_655
O3 Ca1 O3 174.1(4) 2_655 18_655
O3 Ca1 O3 74.34(13) 16_545 18_655
O3 Ca1 O3 102.2(3) . 18_655
O3 Ca1 Gd1 135.76(8) 3_665 4_556
O3 Ca1 Gd1 44.24(8) 17 4_556
O3 Ca1 Gd1 135.76(8) 2_655 4_556
O3 Ca1 Gd1 44.24(8) 16_545 4_556
O3 Ca1 Gd1 135.76(8) . 4_556
O3 Ca1 Gd1 44.24(8) 18_655 4_556
O3 Ca1 Gd1 44.24(8) 3_665 13_544
O3 Ca1 Gd1 135.76(8) 17 13_544
O3 Ca1 Gd1 44.24(8) 2_655 13_544
O3 Ca1 Gd1 135.76(8) 16_545 13_544
O3 Ca1 Gd1 44.24(8) . 13_544
O3 Ca1 Gd1 135.76(8) 18_655 13_544
Gd1 Ca1 Gd1 180.0 4_556 13_544
O3 Ca1 K1 51.1(2) 3_665 14_654
O3 Ca1 K1 134.7(2) 17 14_654
O3 Ca1 K1 101.00(9) 2_655 14_654
O3 Ca1 K1 131.5(2) 16_545 14_654
O3 Ca1 K1 42.7(2) . 14_654
O3 Ca1 K1 78.84(9) 18_655 14_654
Gd1 Ca1 K1 123.046(15) 4_556 14_654
Gd1 Ca1 K1 56.954(15) 13_544 14_654
O3 Ca1 K1 78.83(9) 3_665 3_665
O3 Ca1 K1 101.00(9) 17 3_665
O3 Ca1 K1 134.7(2) 2_655 3_665
O3 Ca1 K1 42.7(2) 16_545 3_665
O3 Ca1 K1 131.5(2) . 3_665
O3 Ca1 K1 51.1(2) 18_655 3_665
Gd1 Ca1 K1 56.956(16) 4_556 3_665
Gd1 Ca1 K1 123.043(15) 13_544 3_665
K1 Ca1 K1 89.25(7) 14_654 3_665
O3 Ca1 K1 101.00(9) 3_665 15_554
O3 Ca1 K1 78.84(9) 17 15_554
O3 Ca1 K1 42.7(2) 2_655 15_554
O3 Ca1 K1 134.7(2) 16_545 15_554
O3 Ca1 K1 51.1(2) . 15_554
O3 Ca1 K1 131.5(2) 18_655 15_554
Gd1 Ca1 K1 123.045(15) 4_556 15_554
Gd1 Ca1 K1 56.955(15) 13_544 15_554
K1 Ca1 K1 93.09(2) 14_654 15_554
K1 Ca1 K1 176.83(9) 3_665 15_554
O3 Ca1 K1 134.7(2) 3_665 .
O3 Ca1 K1 51.1(2) 17 .
O3 Ca1 K1 131.5(2) 2_655 .
O3 Ca1 K1 101.00(9) 16_545 .
O3 Ca1 K1 78.84(9) . .
O3 Ca1 K1 42.7(2) 18_655 .
Gd1 Ca1 K1 56.955(15) 4_556 .
Gd1 Ca1 K1 123.046(15) 13_544 .
K1 Ca1 K1 84.65(7) 14_654 .
K1 Ca1 K1 93.09(2) 3_665 .
K1 Ca1 K1 89.25(7) 15_554 .
O1 Gd1 O1 96.94(12) 2_665 .
O1 Gd1 O1 96.94(12) 2_665 3_565
O1 Gd1 O1 96.94(12) . 3_565
O1 Gd1 O3 100.9(2) 2_665 9_565
O1 Gd1 O3 86.54(18) . 9_565
O1 Gd1 O3 161.25(17) 3_565 9_565
O1 Gd1 O3 161.25(17) 2_665 8
O1 Gd1 O3 100.9(2) . 8
O1 Gd1 O3 86.54(18) 3_565 8
O3 Gd1 O3 74.71(13) 9_565 8
O1 Gd1 O3 86.54(18) 2_665 7_455
O1 Gd1 O3 161.25(17) . 7_455
O1 Gd1 O3 100.9(2) 3_565 7_455
O3 Gd1 O3 74.71(13) 9_565 7_455
O3 Gd1 O3 74.71(13) 8 7_455
O1 Gd1 Ca1 120.18(9) 2_665 7_455
O1 Gd1 Ca1 120.18(9) . 7_455
O1 Gd1 Ca1 120.18(9) 3_565 7_455
O3 Gd1 Ca1 44.48(9) 9_565 7_455
O3 Gd1 Ca1 44.48(9) 8 7_455
O3 Gd1 Ca1 44.48(8) 7_455 7_455
O1 Gd1 K1 43.46(10) 2_665 2_665
O1 Gd1 K1 115.48(10) . 2_665
O1 Gd1 K1 128.74(10) 3_565 2_665
O3 Gd1 K1 64.3(2) 9_565 2_665
O3 Gd1 K1 121.58(9) 8 2_665
O3 Gd1 K1 56.0(2) 7_455 2_665
Ca1 Gd1 K1 77.361(9) 7_455 2_665
O1 Gd1 K1 115.48(10) 2_665 3_565
O1 Gd1 K1 128.74(10) . 3_565
O1 Gd1 K1 43.46(9) 3_565 3_565
O3 Gd1 K1 121.58(9) 9_565 3_565
O3 Gd1 K1 56.0(2) 8 3_565
O3 Gd1 K1 64.3(2) 7_455 3_565
Ca1 Gd1 K1 77.361(9) 7_455 3_565
K1 Gd1 K1 115.354(6) 2_665 3_565
O1 Gd1 K1 128.74(10) 2_665 .
O1 Gd1 K1 43.46(9) . .
O1 Gd1 K1 115.48(10) 3_565 .
O3 Gd1 K1 56.0(2) 9_565 .
O3 Gd1 K1 64.3(2) 8 .
O3 Gd1 K1 121.58(9) 7_455 .
Ca1 Gd1 K1 77.363(9) 7_455 .
K1 Gd1 K1 115.352(6) 2_665 .
K1 Gd1 K1 115.353(6) 3_565 .
O1 Gd1 K2 67.44(9) 2_665 2_665
O1 Gd1 K2 39.45(9) . 2_665
O1 Gd1 K2 124.58(10) 3_565 2_665
O3 Gd1 K2 68.52(9) 9_565 2_665
O3 Gd1 K2 125.1(2) 8 2_665
O3 Gd1 K2 128.7(2) 7_455 2_665
Ca1 Gd1 K2 112.955(13) 7_455 2_665
K1 Gd1 K2 76.03(5) 2_665 2_665
K1 Gd1 K2 166.79(4) 3_565 2_665
K1 Gd1 K2 61.57(5) . 2_665
O1 Gd1 K2 39.45(9) 2_665 3_565
O1 Gd1 K2 124.59(10) . 3_565
O1 Gd1 K2 67.44(9) 3_565 3_565
O3 Gd1 K2 125.1(2) 9_565 3_565
O3 Gd1 K2 128.7(2) 8 3_565
O3 Gd1 K2 68.52(9) 7_455 3_565
Ca1 Gd1 K2 112.953(12) 7_455 3_565
K1 Gd1 K2 61.57(5) 2_665 3_565
K1 Gd1 K2 76.03(5) 3_565 3_565
K1 Gd1 K2 166.79(4) . 3_565
K2 Gd1 K2 105.775(15) 2_665 3_565
O1 K1 O1 171.9(2) . 4_556
O1 K1 O4 75.57(12) . 8
O1 K1 O4 112.17(14) 4_556 8
O1 K1 O4 112.17(14) . 17
O1 K1 O4 75.57(12) 4_556 17
O4 K1 O4 49.35(17) 8 17
O1 K1 O2 133.29(10) . 4_556
O1 K1 O2 46.54(11) 4_556 4_556
O4 K1 O2 91.78(18) 8 4_556
O4 K1 O2 89.85(18) 17 4_556
O1 K1 O2 46.54(11) . .
O1 K1 O2 133.28(10) 4_556 .
O4 K1 O2 89.85(18) 8 .
O4 K1 O2 91.78(18) 17 .
O2 K1 O2 178.2(4) 4_556 .
O1 K1 B1 158.01(13) . 4_556
O1 K1 B1 24.29(13) 4_556 4_556
O4 K1 B1 94.92(15) 8 4_556
O4 K1 B1 73.22(14) 17 4_556
O2 K1 B1 25.55(13) 4_556 4_556
O2 K1 B1 154.92(13) . 4_556
O1 K1 B1 24.29(13) . .
O1 K1 B1 158.01(13) 4_556 .
O4 K1 B1 73.22(14) 8 .
O4 K1 B1 94.92(15) 17 .
O2 K1 B1 154.92(13) 4_556 .
O2 K1 B1 25.55(13) . .
B1 K1 B1 167.2(3) 4_556 .
O1 K1 O3 114.55(11) . 18_655
O1 K1 O3 62.05(10) 4_556 18_655
O4 K1 O3 134.87(13) 8 18_655
O4 K1 O3 88.84(10) 17 18_655
O2 K1 O3 106.18(13) 4_556 18_655
O2 K1 O3 73.11(11) . 18_655
B1 K1 O3 86.32(12) 4_556 18_655
B1 K1 O3 98.53(13) . 18_655
O1 K1 O3 62.05(10) . 9_565
O1 K1 O3 114.55(11) 4_556 9_565
O4 K1 O3 88.84(10) 8 9_565
O4 K1 O3 134.87(13) 17 9_565
O2 K1 O3 73.11(11) 4_556 9_565
O2 K1 O3 106.19(12) . 9_565
B1 K1 O3 98.53(13) 4_556 9_565
B1 K1 O3 86.32(12) . 9_565
O3 K1 O3 135.70(17) 18_655 9_565
O1 K1 B2 77.84(14) . 8
O1 K1 B2 108.30(14) 4_556 8
O4 K1 B2 22.91(13) 8 8
O4 K1 B2 65.75(14) 17 8
O2 K1 B2 74.78(17) 4_556 8
O2 K1 B2 106.59(18) . 8
B1 K1 B2 85.84(16) 4_556 8
B1 K1 B2 84.78(16) . 8
O3 K1 B2 154.58(15) 18_655 8
O3 K1 B2 69.47(12) 9_565 8
O1 K1 B2 108.30(14) . 17
O1 K1 B2 77.84(14) 4_556 17
O4 K1 B2 65.75(14) 8 17
O4 K1 B2 22.91(13) 17 17
O2 K1 B2 106.59(18) 4_556 17
O2 K1 B2 74.78(17) . 17
B1 K1 B2 84.78(16) 4_556 17
B1 K1 B2 85.84(16) . 17
O3 K1 B2 69.47(12) 18_655 17
O3 K1 B2 154.58(15) 9_565 17
B2 K1 B2 85.8(2) 8 17
O5 K2 O5 102.75(17) . 17
O5 K2 O1 135.52(11) . 16_445
O5 K2 O1 74.95(11) 17 16_445
O5 K2 O1 74.95(11) . 3_565
O5 K2 O1 135.52(11) 17 3_565
O1 K2 O1 137.37(16) 16_445 3_565
O5 K2 O4 50.00(11) . 12
O5 K2 O4 89.04(12) 17 12
O1 K2 O4 85.58(11) 16_445 12
O1 K2 O4 117.45(11) 3_565 12
O5 K2 O4 89.05(12) . 8
O5 K2 O4 50.00(11) 17 8
O1 K2 O4 117.45(11) 16_445 8
O1 K2 O4 85.58(11) 3_565 8
O4 K2 O4 116.23(17) 12 8
O5 K2 B1 157.87(12) . 16_445
O5 K2 B1 77.95(12) 17 16_445
O1 K2 B1 22.73(12) 16_445 16_445
O1 K2 B1 120.29(13) 3_565 16_445
O4 K2 B1 108.22(12) 12 16_445
O4 K2 B1 107.13(12) 8 16_445
O5 K2 B1 77.95(12) . 3_565
O5 K2 B1 157.87(12) 17 3_565
O1 K2 B1 120.30(13) 16_445 3_565
O1 K2 B1 22.73(12) 3_565 3_565
O4 K2 B1 107.13(12) 12 3_565
O4 K2 B1 108.22(12) 8 3_565
B1 K2 B1 109.8(2) 16_445 3_565
O5 K2 O2 157.38(11) . 16_445
O5 K2 O2 97.82(11) 17 16_445
O1 K2 O2 42.69(12) 16_445 16_445
O1 K2 O2 96.79(13) 3_565 16_445
O4 K2 O2 121.87(13) 12 16_445
O4 K2 O2 111.61(12) 8 16_445
B1 K2 O2 23.80(13) 16_445 16_445
B1 K2 O2 86.54(13) 3_565 16_445
O5 K2 O2 97.82(11) . 3_565
O5 K2 O2 157.38(11) 17 3_565
O1 K2 O2 96.79(13) 16_445 3_565
O1 K2 O2 42.69(12) 3_565 3_565
O4 K2 O2 111.61(11) 12 3_565
O4 K2 O2 121.87(13) 8 3_565
B1 K2 O2 86.54(13) 16_445 3_565
B1 K2 O2 23.80(13) 3_565 3_565
O2 K2 O2 63.93(16) 16_445 3_565
O5 K2 B3 97.61(16) . 8
O5 K2 B3 24.92(12) 17 8
O1 K2 B3 95.69(16) 16_445 8
O1 K2 B3 110.60(12) 3_565 8
O4 K2 B3 104.48(10) 12 8
O4 K2 B3 25.13(13) 8 8
B1 K2 B3 91.72(17) 16_445 8
B1 K2 B3 133.10(13) 3_565 8
O2 K2 B3 105.01(15) 16_445 8
O2 K2 B3 142.52(9) 3_565 8
O5 K2 B1 90.45(13) . 17
O5 K2 B1 20.82(11) 17 17
O1 K2 B1 72.07(12) 16_445 17
O1 K2 B1 147.95(13) 3_565 17
O4 K2 B1 68.36(12) 12 17
O4 K2 B1 65.44(12) 8 17
B1 K2 B1 83.03(19) 16_445 17
B1 K2 B1 167.10(6) 3_565 17
O2 K2 B1 106.17(13) 16_445 17
O2 K2 B1 168.86(14) 3_565 17
B3 K2 B1 42.22(11) 8 17
O5 K3 O5 129.03(16) 12 2_665
O5 K3 O5 102.45(9) 12 11_565
O5 K3 O5 51.70(15) 2_665 11_565
O5 K3 O5 51.70(15) 12 .
O5 K3 O5 102.45(9) 2_665 .
O5 K3 O5 123.97(16) 11_565 .
O5 K3 O5 123.97(16) 12 3_565
O5 K3 O5 102.45(9) 2_665 3_565
O5 K3 O5 129.03(16) 11_565 3_565
O5 K3 O5 102.45(9) . 3_565
O5 K3 O5 102.45(9) 12 10_455
O5 K3 O5 123.97(16) 2_665 10_455
O5 K3 O5 102.45(9) 11_565 10_455
O5 K3 O5 129.03(16) . 10_455
O5 K3 O5 51.69(15) 3_565 10_455
O5 K3 B3 118.01(8) 12 2_665
O5 K3 B3 25.85(8) 2_665 2_665
O5 K3 B3 25.85(8) 11_565 2_665
O5 K3 B3 115.48(8) . 2_665
O5 K3 B3 118.01(8) 3_565 2_665
O5 K3 B3 115.49(8) 10_455 2_665
O5 K3 B3 115.48(8) 12 3_565
O5 K3 B3 115.48(8) 2_665 3_565
O5 K3 B3 118.01(8) 11_565 3_565
O5 K3 B3 118.01(8) . 3_565
O5 K3 B3 25.85(8) 3_565 3_565
O5 K3 B3 25.85(8) 10_455 3_565
B3 K3 B3 120.0 2_665 3_565
O5 K3 B1 108.10(13) 12 3_565
O5 K3 B1 107.87(13) 2_665 3_565
O5 K3 B1 149.28(13) 11_565 3_565
O5 K3 B1 79.30(14) . 3_565
O5 K3 B1 23.15(13) 3_565 3_565
O5 K3 B1 68.15(13) 10_455 3_565
B3 K3 B1 130.40(10) 2_665 3_565
B3 K3 B1 44.14(10) 3_565 3_565
O5 K3 B1 79.30(14) 12 11_565
O5 K3 B1 68.15(13) 2_665 11_565
O5 K3 B1 23.15(13) 11_565 11_565
O5 K3 B1 108.10(13) . 11_565
O5 K3 B1 149.28(13) 3_565 11_565
O5 K3 B1 107.87(13) 10_455 11_565
B3 K3 B1 44.15(10) 2_665 11_565
B3 K3 B1 130.40(10) 3_565 11_565
B1 K3 B1 172.0(2) 3_565 11_565
O5 K3 B1 23.15(13) 12 12
O5 K3 B1 149.28(13) 2_665 12
O5 K3 B1 107.87(13) 11_565 12
O5 K3 B1 68.16(13) . 12
O5 K3 B1 108.10(13) 3_565 12
O5 K3 B1 79.30(14) 10_455 12
B3 K3 B1 130.40(10) 2_665 12
B3 K3 B1 93.98(11) 3_565 12
B1 K3 B1 99.2(2) 3_565 12
B1 K3 B1 86.55(14) 11_565 12
O5 K3 B1 149.28(13) 12 2_665
O5 K3 B1 23.15(13) 2_665 2_665
O5 K3 B1 68.15(13) 11_565 2_665
O5 K3 B1 107.87(13) . 2_665
O5 K3 B1 79.30(14) 3_565 2_665
O5 K3 B1 108.10(13) 10_455 2_665
B3 K3 B1 44.14(10) 2_665 2_665
B3 K3 B1 93.98(11) 3_565 2_665
B1 K3 B1 86.55(14) 3_565 2_665
B1 K3 B1 88.3(2) 11_565 2_665
B1 K3 B1 172.0(2) 12 2_665
B1 O1 Gd1 140.3(3) . .
B1 O1 K1 96.5(3) . .
Gd1 O1 K1 102.83(13) . .
B1 O1 K2 101.4(3) . 2_665
Gd1 O1 K2 110.58(13) . 2_665
K1 O1 K2 95.63(13) . 2_665
B2 O2 B1 122.5(5) . .
B2 O2 K1 141.0(5) . .
B1 O2 K1 82.2(3) . .
B2 O2 K2 131.7(6) . 2_665
B1 O2 K2 76.8(4) . 2_665
K1 O2 K2 79.71(13) . 2_665
B2 O3 Gd1 133.0(4) . 13_544
B2 O3 Ca1 129.2(4) . .
Gd1 O3 Ca1 91.28(12) 13_544 .
B2 O3 K1 98.8(6) . 14_654
Gd1 O3 K1 87.5(2) 13_544 14_654
Ca1 O3 K1 108.1(3) . 14_654
B2 O4 B3 124.8(4) . .
B2 O4 K2 108.6(4) . 15_554
B3 O4 K2 99.0(2) . 15_554
B2 O4 K1 103.0(4) . 15_554
B3 O4 K1 100.8(4) . 15_554
K2 O4 K1 122.26(13) 15_554 15_554
B1 O5 B3 124.6(4) . .
B1 O5 K3 104.5(3) . .
B3 O5 K3 100.1(3) . .
B1 O5 K2 112.2(3) . .
B3 O5 K2 102.1(2) . .
K3 O5 K2 113.00(13) . .
O1 B1 O5 123.9(5) . .
O1 B1 O2 117.7(5) . .
O5 B1 O2 118.4(5) . .
O1 B1 K1 59.2(3) . .
O5 B1 K1 141.8(4) . .
O2 B1 K1 72.3(3) . .
O1 B1 K2 55.9(3) . 2_665
O5 B1 K2 137.6(4) . 2_665
O2 B1 K2 79.4(4) . 2_665
K1 B1 K2 78.49(14) . 2_665
O3 B2 O4 122.1(6) . .
O3 B2 O2 120.3(6) . .
O4 B2 O2 117.6(5) . .
O3 B2 K1 86.2(6) . 15_554
O4 B2 K1 54.1(4) . 15_554
O2 B2 K1 130.0(6) . 15_554
O3 B2 K2 99.7(4) . 15_554
O4 B2 K2 49.8(3) . 15_554
O2 B2 K2 120.5(5) . 15_554
K1 B2 K2 91.57(16) 15_554 15_554
O4 B3 O4 109.1(6) 12 .
O4 B3 O5 108.7(2) 12 .
O4 B3 O5 111.1(2) . .
O4 B3 O5 111.1(2) 12 12
O4 B3 O5 108.7(2) . 12
O5 B3 O5 108.1(6) . 12
O4 B3 K2 129.6(3) 12 15_554
O4 B3 K2 55.91(17) . 15_554
O5 B3 K2 121.6(3) . 15_554
O5 B3 K2 52.99(15) 12 15_554
O4 B3 K1 54.5(3) 12 15_554
O4 B3 K1 54.5(3) . 15_554
O5 B3 K1 125.9(3) . 15_554
O5 B3 K1 125.9(3) 12 15_554
K2 B3 K1 93.79(15) 15_554 15_554

loop_
_geom_bond_atom_site_label_1
_geom_bond_atom_site_label_2
_geom_bond_distance
_geom_bond_site_symmetry_2
Ca1 O3 2.357(3) 3_665
Ca1 O3 2.357(3) 17
Ca1 O3 2.357(3) 2_655
Ca1 O3 2.357(3) 16_545
Ca1 O3 2.357(3) .
Ca1 O3 2.357(3) 18_655
Ca1 Gd1 3.3628(18) 4_556
Ca1 Gd1 3.3629(18) 13_544
Ca1 K1 4.5862(11) 14_654
Ca1 K1 4.5862(11) 3_665
Ca1 K1 4.5862(11) 15_554
Ca1 K1 4.5862(11) .
Gd1 O1 2.243(4) 2_665
Gd1 O1 2.243(4) .
Gd1 O1 2.243(4) 3_565
Gd1 O3 2.347(3) 9_565
Gd1 O3 2.347(3) 8
Gd1 O3 2.347(3) 7_455
Gd1 Ca1 3.3629(18) 7_455
Gd1 K1 3.9398(10) 2_665
Gd1 K1 3.9398(10) 3_565
Gd1 K1 3.9398(10) .
Gd1 K2 4.2021(10) 2_665
Gd1 K2 4.2021(10) 3_565
K1 O1 2.779(4) .
K1 O1 2.779(4) 4_556
K1 O4 2.866(5) 8
K1 O4 2.866(5) 17
K1 O2 3.092(5) 4_556
K1 O2 3.092(5) .
K1 B1 3.215(6) 4_556
K1 B1 3.215(6) .
K1 O3 3.270(9) 18_655
K1 O3 3.270(9) 9_565
K1 B2 3.449(10) 8
K1 B2 3.449(9) 17
K2 O5 2.790(4) .
K2 O5 2.790(4) 17
K2 O1 2.852(4) 16_445
K2 O1 2.852(4) 3_565
K2 O4 2.865(4) 12
K2 O4 2.865(4) 8
K2 B1 3.377(7) 16_445
K2 B1 3.377(7) 3_565
K2 O2 3.409(8) 16_445
K2 O2 3.409(8) 3_565
K2 B3 3.4168(17) 8
K2 B1 3.534(7) 17
K3 O5 2.734(4) 12
K3 O5 2.735(4) 2_665
K3 O5 2.735(4) 11_565
K3 O5 2.735(4) .
K3 O5 2.735(4) 3_565
K3 O5 2.735(4) 10_455
K3 B3 3.325(9) 2_665
K3 B3 3.325(9) 3_565
K3 B1 3.343(6) 3_565
K3 B1 3.343(6) 11_565
K3 B1 3.343(6) 12
K3 B1 3.343(6) 2_665
O1 B1 1.331(7) .
O1 K2 2.852(4) 2_665
O2 B2 1.392(7) .
O2 B1 1.400(7) .
O2 K2 3.409(8) 2_665
O3 B2 1.318(7) .
O3 Gd1 2.347(3) 13_544
O3 K1 3.270(9) 14_654
O4 B2 1.378(8) .
O4 B3 1.469(6) .
O4 K2 2.865(4) 15_554
O4 K1 2.866(5) 15_554
O5 B1 1.357(7) .
O5 B3 1.472(6) .
B1 K2 3.377(7) 2_665
B2 K1 3.449(9) 15_554
B2 K2 3.553(6) 15_554
B3 O4 1.469(6) 12
B3 O5 1.472(6) 12
B3 K2 3.4168(17) 15_554
B3 K1 3.457(10) 15_554
